data_7107410
loop_
_publ_author_name
'Gary K.-Y. Ng'
'Joseph W. Ziller'
'Andrew Borovik'

_publ_section_title
;
 Preparation and structures of dinuclear complexes containing
 M<sup>II</sup>-OH centers
;
_journal_name_full 'Chem. Commun.'
_journal_page_first 2546
_journal_paper_doi 10.1039/c2cc16277f
_journal_volume 48
_journal_year 2012
_chemical_formula_sum 'C86 H125 B Mn2 N12 O3'
_chemical_formula_weight 1495.67
_chemical_name_systematic
;
?
;
_space_group_IT_number 29
_symmetry_cell_setting orthorhombic
_symmetry_space_group_name_Hall 'P 2c -2ac'
_symmetry_space_group_name_H-M 'P c a 21'
_atom_sites_solution_hydrogens geom
_atom_sites_solution_primary direct
_atom_sites_solution_secondary difmap
_audit_creation_method SHELXTL
_cell_angle_alpha 90.00
_cell_angle_beta 90.00
_cell_angle_gamma 90.00
_cell_formula_units_Z 4
_cell_length_a 23.8786(15)
_cell_length_b 20.3401(12)
_cell_length_c 17.4648(11)
_cell_measurement_reflns_used 9988
_cell_measurement_temperature 143(2)
_cell_measurement_theta_max 26.57
_cell_measurement_theta_min 2.30
_cell_volume 8482.5(9)
_computing_cell_refinement 'Bruker SAINT'
_computing_data_collection 'Bruker APEX2'
_computing_data_reduction 'Bruker SAINT'
_computing_molecular_graphics 'Bruker SHELXTL'
_computing_publication_material 'Bruker SHELXTL'
_computing_structure_refinement 'SHELXL-97 (Sheldrick, 2008)'
_computing_structure_solution 'SHELXS-97 (Sheldrick, 2008)'
_diffrn_ambient_temperature 143(2)
_diffrn_measured_fraction_theta_full 0.999
_diffrn_measured_fraction_theta_max 0.999
_diffrn_measurement_device_type 'Bruker APEX-II CCD'
_diffrn_measurement_method '\f and \w scans'
_diffrn_radiation_monochromator graphite
_diffrn_radiation_source 'fine-focus sealed tube'
_diffrn_radiation_type MoK\a
_diffrn_radiation_wavelength 0.71073
_diffrn_reflns_av_R_equivalents 0.0327
_diffrn_reflns_av_sigmaI/netI 0.0379
_diffrn_reflns_limit_h_max 29
_diffrn_reflns_limit_h_min -29
_diffrn_reflns_limit_k_max 25
_diffrn_reflns_limit_k_min -24
_diffrn_reflns_limit_l_max 21
_diffrn_reflns_limit_l_min -21
_diffrn_reflns_number 67332
_diffrn_reflns_theta_full 25.50
_diffrn_reflns_theta_max 26.37
_diffrn_reflns_theta_min 1.32
_exptl_absorpt_coefficient_mu 0.351
_exptl_absorpt_correction_T_max 0.9230
_exptl_absorpt_correction_T_min 0.8410
_exptl_absorpt_correction_type numerical
_exptl_absorpt_process_details 'Bruker SADABS'
_exptl_crystal_colour colorless
_exptl_crystal_density_diffrn 1.171
_exptl_crystal_density_meas ?
_exptl_crystal_density_method 'not measured'
_exptl_crystal_description spear
_exptl_crystal_F_000 3216
_exptl_crystal_size_max 0.51
_exptl_crystal_size_mid 0.40
_exptl_crystal_size_min 0.23
_refine_diff_density_max 1.189
_refine_diff_density_min -0.462
_refine_diff_density_rms 0.085
_refine_ls_abs_structure_details 'Flack H D (1983), Acta Cryst. A39, 876-881'
_refine_ls_abs_structure_Flack 0.01(2)
_refine_ls_extinction_method none
_refine_ls_goodness_of_fit_ref 1.042
_refine_ls_hydrogen_treatment constr
_refine_ls_matrix_type full
_refine_ls_number_parameters 837
_refine_ls_number_reflns 17304
_refine_ls_number_restraints 15
_refine_ls_restrained_S_all 1.042
_refine_ls_R_factor_all 0.0970
_refine_ls_R_factor_gt 0.0786
_refine_ls_shift/su_max 0.001
_refine_ls_shift/su_mean 0.000
_refine_ls_structure_factor_coef Fsqd
_refine_ls_weighting_details 'calc w=1/[\s^2^(Fo^2^)+(0.1658P)^2^+4.3881P] where P=(Fo^2^+2Fc^2^)/3'
_refine_ls_weighting_scheme calc
_refine_ls_wR_factor_gt 0.2210
_refine_ls_wR_factor_ref 0.2426
_reflns_number_gt 13820
_reflns_number_total 17304
_reflns_threshold_expression >2sigma(I)
_cod_data_source_file c2cc16277f.txt
_cod_data_source_block asb182
_cod_depositor_comments
;
The following automatic conversions were performed:

'_exptl_crystal_density_meas' value 'none' was changed to '?' - the
value is perceived as not measured.

Automatic conversion script
Id: cif_fix_values 3008 2015-01-20 13:52:24Z robertas 
;
_cod_original_sg_symbol_H-M Pca2(1)
_cod_database_code 7107410

loop_
_symmetry_equiv_pos_as_xyz
'x, y, z'
'-x, -y, z+1/2'
'x+1/2, -y, z'
'-x+1/2, y, z+1/2'

loop_
_atom_site_label
_atom_site_type_symbol
_atom_site_fract_x
_atom_site_fract_y
_atom_site_fract_z
_atom_site_U_iso_or_equiv
_atom_site_adp_type
_atom_site_occupancy
_atom_site_symmetry_multiplicity
_atom_site_calc_flag
_atom_site_refinement_flags
Mn1 Mn 0.49705(3) 0.72288(3) 1.01609(13) 0.03822(17) Uani 1 1 d .
Mn2 Mn 0.61142(3) 0.83942(3) 0.88252(13) 0.0478(2) Uani 1 1 d .
O1 O 0.49427(12) 0.69729(16) 0.9054(2) 0.0385(7) Uani 1 1 d .
H1 H 0.5249 0.7066 0.8844 0.058 Uiso 1 1 calc R
O2 O 0.61909(14) 0.74357(18) 0.8577(3) 0.0573(10) Uani 1 1 d .
H2 H 0.5889 0.7242 0.8675 0.086 Uiso 1 1 calc R
N1 N 0.49347(19) 0.7439(2) 1.1471(3) 0.0507(10) Uani 1 1 d .
N2 N 0.40623(18) 0.71807(19) 1.0462(3) 0.0406(8) Uani 1 1 d .
N3 N 0.5483(2) 0.6432(2) 1.0651(3) 0.0546(11) Uani 1 1 d .
N4 N 0.53441(16) 0.81706(19) 1.0305(3) 0.0440(9) Uani 1 1 d .
N5 N 0.37636(17) 0.71082(19) 0.9214(2) 0.0388(8) Uani 1 1 d .
H5 H 0.4109 0.6997 0.9094 0.047 Uiso 1 1 calc R
N6 N 0.5555(2) 0.5870(2) 0.9507(3) 0.0566(11) Uani 1 1 d .
H6 H 0.5357 0.6196 0.9317 0.068 Uiso 1 1 calc R
N7 N 0.61283(16) 0.9508(2) 0.8997(3) 0.0512(11) Uani 1 1 d .
N8 N 0.57348(19) 0.8787(2) 0.7767(3) 0.0527(10) Uani 1 1 d .
N9 N 0.70187(19) 0.8659(2) 0.8907(4) 0.0758(17) Uani 1 1 d .
N10 N 0.56339(16) 0.85718(19) 0.9837(3) 0.0430(9) Uani 1 1 d .
N11 N 0.5865(3) 0.7829(3) 0.7089(4) 0.086(2) Uani 1 1 d .
H11 H 0.5833 0.7637 0.7538 0.103 Uiso 1 1 calc R
N12 N 0.7324(2) 0.7582(3) 0.9017(4) 0.0811(19) Uani 1 1 d .
H12 H 0.6978 0.7463 0.8910 0.097 Uiso 1 1 calc R
C1 C 0.4433(3) 0.7125(3) 1.1749(3) 0.0553(13) Uani 1 1 d .
H1A H 0.4344 0.7293 1.2267 0.066 Uiso 1 1 calc R
H1B H 0.4497 0.6645 1.1789 0.066 Uiso 1 1 calc R
C2 C 0.3939(2) 0.7253(2) 1.1218(3) 0.0468(12) Uani 1 1 d .
C3 C 0.3420(2) 0.7392(3) 1.1483(3) 0.0535(13) Uani 1 1 d .
H3A H 0.3350 0.7429 1.2017 0.064 Uiso 1 1 calc R
C4 C 0.2996(2) 0.7479(3) 1.0959(3) 0.0615(15) Uani 1 1 d .
H4A H 0.2635 0.7615 1.1125 0.074 Uiso 1 1 calc R
C5 C 0.30931(19) 0.7369(3) 1.0202(3) 0.0488(11) Uani 1 1 d .
H5A H 0.2794 0.7394 0.9844 0.059 Uiso 1 1 calc R
C6 C 0.3639(2) 0.7218(2) 0.9951(3) 0.0375(9) Uani 1 1 d .
C7 C 0.3349(2) 0.7165(3) 0.8601(3) 0.0431(10) Uani 1 1 d .
H7A H 0.2990 0.6984 0.8792 0.052 Uiso 1 1 calc R
H7B H 0.3288 0.7638 0.8497 0.052 Uiso 1 1 calc R
C8 C 0.3480(3) 0.6841(6) 0.7876(4) 0.101(3) Uani 1 1 d .
C9 C 0.2995(3) 0.6970(5) 0.7324(3) 0.081(2) Uani 1 1 d .
H9A H 0.3002 0.7431 0.7163 0.121 Uiso 1 1 calc R
H9B H 0.2639 0.6876 0.7581 0.121 Uiso 1 1 calc R
H9C H 0.3034 0.6685 0.6874 0.121 Uiso 1 1 calc R
C10 C 0.3971(5) 0.6700(7) 0.7577(8) 0.128(4) Uiso 1 1 d .
H10A H 0.4155 0.6361 0.7886 0.192 Uiso 1 1 calc R
H10B H 0.4204 0.7096 0.7568 0.192 Uiso 1 1 calc R
H10C H 0.3920 0.6538 0.7053 0.192 Uiso 1 1 calc R
C11 C 0.3390(5) 0.6008(6) 0.8121(8) 0.129(4) Uiso 1 1 d .
H11A H 0.3730 0.5844 0.8370 0.194 Uiso 1 1 calc R
H11B H 0.3317 0.5752 0.7657 0.194 Uiso 1 1 calc R
H11C H 0.3072 0.5965 0.8473 0.194 Uiso 1 1 calc R
C12 C 0.5453(3) 0.7147(4) 1.1778(4) 0.0710(18) Uani 1 1 d .
H12A H 0.5413 0.7086 1.2337 0.085 Uiso 1 1 calc R
H12B H 0.5768 0.7453 1.1689 0.085 Uiso 1 1 calc R
C13 C 0.5587(3) 0.6494(3) 1.1415(4) 0.0688(17) Uani 1 1 d .
C14 C 0.5825(4) 0.5984(4) 1.1839(4) 0.087(2) Uani 1 1 d .
H14A H 0.5874 0.6020 1.2377 0.104 Uiso 1 1 calc R
C15 C 0.5987(5) 0.5428(5) 1.1452(5) 0.111(3) Uani 1 1 d .
H15A H 0.6163 0.5082 1.1727 0.134 Uiso 1 1 calc R
C16 C 0.5905(4) 0.5358(4) 1.0693(5) 0.090(3) Uani 1 1 d .
H16A H 0.6009 0.4962 1.0441 0.108 Uiso 1 1 calc R
C17 C 0.5657(3) 0.5890(3) 1.0271(4) 0.0643(15) Uani 1 1 d .
C18 C 0.5735(2) 0.5371(3) 0.8970(4) 0.0558(13) Uani 1 1 d .
H18A H 0.6059 0.5134 0.9191 0.067 Uiso 1 1 calc R
H18B H 0.5864 0.5590 0.8496 0.067 Uiso 1 1 calc R
C19 C 0.5289(2) 0.4874(3) 0.8763(4) 0.0595(13) Uani 1 1 d .
C20 C 0.4766(3) 0.5220(3) 0.8461(4) 0.0677(16) Uani 1 1 d .
H20A H 0.4650 0.5561 0.8824 0.102 Uiso 1 1 calc R
H20B H 0.4463 0.4899 0.8400 0.102 Uiso 1 1 calc R
H20C H 0.4849 0.5422 0.7964 0.102 Uiso 1 1 calc R
C21 C 0.5146(3) 0.4453(3) 0.9459(4) 0.0733(18) Uani 1 1 d .
H21A H 0.5111 0.4735 0.9912 0.110 Uiso 1 1 calc R
H21B H 0.5444 0.4130 0.9543 0.110 Uiso 1 1 calc R
H21C H 0.4790 0.4224 0.9369 0.110 Uiso 1 1 calc R
C22 C 0.5513(3) 0.4420(3) 0.8134(4) 0.0635(15) Uani 1 1 d .
H22A H 0.5837 0.4176 0.8328 0.095 Uiso 1 1 calc R
H22B H 0.5626 0.4684 0.7690 0.095 Uiso 1 1 calc R
H22C H 0.5219 0.4110 0.7981 0.095 Uiso 1 1 calc R
C23 C 0.4932(2) 0.8162(3) 1.1588(3) 0.0504(12) Uani 1 1 d .
H23A H 0.4542 0.8326 1.1578 0.060 Uiso 1 1 calc R
H23B H 0.5095 0.8268 1.2094 0.060 Uiso 1 1 calc R
C24 C 0.5260(2) 0.8485(2) 1.0979(3) 0.0465(11) Uani 1 1 d .
C25 C 0.5517(2) 0.9099(3) 1.0939(4) 0.0543(13) Uani 1 1 d .
H25A H 0.5532 0.9426 1.1327 0.065 Uiso 1 1 calc R
C26 C 0.57448(19) 0.9130(2) 1.0216(3) 0.0466(10) Uani 1 1 d .
C27 C 0.6086(2) 0.9651(2) 0.9823(4) 0.0520(12) Uani 1 1 d .
H27A H 0.5909 1.0085 0.9899 0.062 Uiso 1 1 calc R
H27B H 0.6466 0.9666 1.0050 0.062 Uiso 1 1 calc R
C28 C 0.5637(2) 0.9743(3) 0.8566(3) 0.0504(12) Uani 1 1 d .
H28A H 0.5666 1.0226 0.8503 0.060 Uiso 1 1 calc R
H28B H 0.5295 0.9650 0.8867 0.060 Uiso 1 1 calc R
C29 C 0.5582(2) 0.9435(3) 0.7801(3) 0.0539(12) Uani 1 1 d .
C30 C 0.5385(3) 0.9761(3) 0.7162(4) 0.0623(14) Uani 1 1 d .
H30A H 0.5278 1.0210 0.7196 0.075 Uiso 1 1 calc R
C31 C 0.5345(3) 0.9432(4) 0.6479(5) 0.083(2) Uani 1 1 d .
H31A H 0.5220 0.9657 0.6034 0.099 Uiso 1 1 calc R
C32 C 0.5485(4) 0.8782(4) 0.6435(5) 0.091(2) Uani 1 1 d .
H32A H 0.5440 0.8548 0.5968 0.109 Uiso 1 1 calc R
C33 C 0.5694(3) 0.8463(3) 0.7084(4) 0.0731(19) Uani 1 1 d .
C34 C 0.6099(4) 0.7389(5) 0.6469(6) 0.097(2) Uiso 1 1 d .
H34A H 0.6133 0.7649 0.5992 0.116 Uiso 1 1 calc R
H34B H 0.6481 0.7252 0.6621 0.116 Uiso 1 1 calc R
C35 C 0.5786(3) 0.6827(3) 0.6313(4) 0.0684(16) Uani 1 1 d .
C36 C 0.5142(4) 0.7093(7) 0.6076(8) 0.121(4) Uani 1 1 d .
H36A H 0.4868 0.6744 0.6178 0.181 Uiso 1 1 calc R
H36B H 0.5134 0.7207 0.5531 0.181 Uiso 1 1 calc R
H36C H 0.5049 0.7481 0.6382 0.181 Uiso 1 1 calc R
C37 C 0.5648(4) 0.6407(4) 0.6997(4) 0.081(2) Uani 1 1 d .
H37A H 0.5994 0.6234 0.7220 0.122 Uiso 1 1 calc R
H37B H 0.5408 0.6041 0.6838 0.122 Uiso 1 1 calc R
H37C H 0.5451 0.6673 0.7380 0.122 Uiso 1 1 calc R
C38 C 0.5902(5) 0.6470(4) 0.5613(5) 0.099(3) Uani 1 1 d .
H38A H 0.6274 0.6267 0.5647 0.148 Uiso 1 1 calc R
H38B H 0.5893 0.6774 0.5178 0.148 Uiso 1 1 calc R
H38C H 0.5619 0.6127 0.5541 0.148 Uiso 1 1 calc R
C39 C 0.6655(2) 0.9763(3) 0.8680(5) 0.0674(18) Uani 1 1 d .
H39A H 0.6726 1.0212 0.8877 0.081 Uiso 1 1 calc R
H39B H 0.6631 0.9785 0.8115 0.081 Uiso 1 1 calc R
C40 C 0.7130(2) 0.9301(3) 0.8919(6) 0.081(2) Uani 1 1 d .
C41 C 0.7656(3) 0.9551(4) 0.9157(7) 0.106(3) Uani 1 1 d .
H41A H 0.7723 1.0011 0.9188 0.127 Uiso 1 1 calc R
C42 C 0.8061(3) 0.9108(5) 0.9339(8) 0.125(4) Uani 1 1 d .
H42A H 0.8417 0.9265 0.9497 0.150 Uiso 1 1 calc R
C43 C 0.7975(3) 0.8461(4) 0.9303(7) 0.111(4) Uani 1 1 d .
H43A H 0.8268 0.8163 0.9425 0.133 Uiso 1 1 calc R
C44 C 0.7446(2) 0.8229(4) 0.9084(5) 0.079(2) Uani 1 1 d .
C45 C 0.7750(3) 0.7075(4) 0.9119(6) 0.083(2) Uani 1 1 d .
H45A H 0.7874 0.7076 0.9660 0.100 Uiso 1 1 calc R
H45B H 0.8078 0.7185 0.8797 0.100 Uiso 1 1 calc R
C46 C 0.7552(4) 0.6407(4) 0.8917(8) 0.109(4) Uani 1 1 d .
C47 C 0.8074(4) 0.5957(4) 0.8939(9) 0.137(5) Uani 1 1 d .
H47A H 0.8274 0.5987 0.8450 0.206 Uiso 1 1 calc R
H47B H 0.7957 0.5501 0.9025 0.206 Uiso 1 1 calc R
H47C H 0.8322 0.6097 0.9355 0.206 Uiso 1 1 calc R
C48 C 0.7129(5) 0.6259(6) 0.9574(10) 0.152(6) Uani 1 1 d .
H48A H 0.7317 0.6310 1.0070 0.228 Uiso 1 1 calc R
H48B H 0.6990 0.5807 0.9523 0.228 Uiso 1 1 calc R
H48C H 0.6814 0.6566 0.9543 0.228 Uiso 1 1 calc R
C49 C 0.7220(6) 0.6276(6) 0.8276(10) 0.183(8) Uani 1 1 d .
H49A H 0.6850 0.6477 0.8345 0.275 Uiso 1 1 calc R
H49B H 0.7177 0.5799 0.8216 0.275 Uiso 1 1 calc R
H49C H 0.7399 0.6458 0.7818 0.275 Uiso 1 1 calc R
B1 B 0.6238(2) 1.2011(3) 0.9344(3) 0.0446(11) Uiso 1 1 d .
C50 C 0.6366(2) 1.1550(2) 1.0113(4) 0.0562(13) Uani 1 1 d .
C51 C 0.6018(3) 1.1539(4) 1.0728(5) 0.083(2) Uani 1 1 d .
H51A H 0.5696 1.1814 1.0730 0.099 Uiso 1 1 calc R
C52 C 0.6120(3) 1.1130(5) 1.1362(6) 0.103(3) Uani 1 1 d .
H52A H 0.5864 1.1116 1.1777 0.124 Uiso 1 1 calc R
C53 C 0.6596(4) 1.0754(3) 1.1370(6) 0.089(3) Uani 1 1 d .
H53A H 0.6676 1.0482 1.1799 0.107 Uiso 1 1 calc R
C54 C 0.6949(4) 1.0767(4) 1.0774(7) 0.091(3) Uani 1 1 d .
H54A H 0.7279 1.0506 1.0783 0.109 Uiso 1 1 calc R
C55 C 0.6840(2) 1.1145(3) 1.0166(5) 0.076(2) Uani 1 1 d .
H55A H 0.7095 1.1140 0.9749 0.091 Uiso 1 1 calc R
C56 C 0.65063(19) 1.2753(2) 0.9474(3) 0.0425(10) Uani 1 1 d .
C57 C 0.6520(2) 1.3061(2) 1.0193(3) 0.0495(11) Uani 1 1 d .
H57A H 0.6390 1.2826 1.0629 0.059 Uiso 1 1 calc R
C58 C 0.6718(3) 1.3704(3) 1.0290(3) 0.0560(14) Uani 1 1 d .
H58A H 0.6721 1.3894 1.0786 0.067 Uiso 1 1 calc R
C59 C 0.6907(2) 1.4059(2) 0.9681(3) 0.0527(13) Uani 1 1 d .
H59A H 0.7044 1.4494 0.9747 0.063 Uiso 1 1 calc R
C60 C 0.6894(2) 1.3773(3) 0.8971(3) 0.0550(13) Uani 1 1 d .
H60A H 0.7021 1.4014 0.8539 0.066 Uiso 1 1 calc R
C61 C 0.6697(2) 1.3135(2) 0.8875(3) 0.0479(11) Uani 1 1 d .
H61A H 0.6693 1.2954 0.8374 0.057 Uiso 1 1 calc R
C62 C 0.6505(2) 1.1669(3) 0.8577(4) 0.0648(18) Uani 1 1 d .
C63 C 0.7084(3) 1.1674(4) 0.8432(6) 0.087(3) Uani 1 1 d .
H63A H 0.7317 1.1912 0.8775 0.105 Uiso 1 1 calc R
C64 C 0.7335(3) 1.1360(5) 0.7833(6) 0.110(4) Uani 1 1 d .
H64A H 0.7731 1.1356 0.7791 0.132 Uiso 1 1 calc R
C65 C 0.7017(3) 1.1054(5) 0.7297(6) 0.103(3) Uani 1 1 d .
H65A H 0.7188 1.0827 0.6883 0.124 Uiso 1 1 calc R
C66 C 0.6430(3) 1.1078(3) 0.7367(4) 0.0691(17) Uani 1 1 d .
H66A H 0.6196 1.0893 0.6983 0.083 Uiso 1 1 calc R
C67 C 0.6200(2) 1.1380(3) 0.8007(4) 0.0524(12) Uani 1 1 d .
H67A H 0.5804 1.1386 0.8053 0.063 Uiso 1 1 calc R
C68 C 0.5558(2) 1.2072(2) 0.9229(3) 0.0416(10) Uani 1 1 d .
C69 C 0.5208(2) 1.1532(2) 0.9301(4) 0.0503(12) Uani 1 1 d .
H69A H 0.5363 1.1129 0.9475 0.060 Uiso 1 1 calc R
C70 C 0.4645(3) 1.1557(3) 0.9130(4) 0.0660(16) Uani 1 1 d .
H70A H 0.4422 1.1172 0.9180 0.079 Uiso 1 1 calc R
C71 C 0.4400(3) 1.2142(3) 0.8886(4) 0.0625(14) Uiso 1 1 d .
H71A H 0.4015 1.2160 0.8752 0.075 Uiso 1 1 calc R
C72 C 0.4732(2) 1.2692(3) 0.8843(4) 0.0516(11) Uiso 1 1 d .
H72A H 0.4571 1.3100 0.8695 0.062 Uiso 1 1 calc R
C73 C 0.5304(2) 1.2661(2) 0.9014(3) 0.0437(10) Uiso 1 1 d .
H73A H 0.5524 1.3049 0.8983 0.052 Uiso 1 1 calc R
O3 O 0.4284(3) 0.9882(4) 0.9466(4) 0.116(2) Uiso 1 1 d .
C74 C 0.4205(5) 0.8849(6) 0.8877(8) 0.132(4) Uiso 1 1 d .
H74A H 0.4263 0.9087 0.8395 0.198 Uiso 1 1 calc R
H74B H 0.3883 0.8554 0.8825 0.198 Uiso 1 1 calc R
H74C H 0.4540 0.8591 0.8997 0.198 Uiso 1 1 calc R
C75 C 0.4098(3) 0.9324(4) 0.9500(5) 0.0817(19) Uiso 1 1 d .
C76 C 0.3812(5) 0.9091(6) 1.0206(7) 0.118(3) Uiso 1 1 d .
H76A H 0.3826 0.9437 1.0596 0.177 Uiso 1 1 calc R
H76B H 0.4000 0.8696 1.0398 0.177 Uiso 1 1 calc R
H76C H 0.3420 0.8988 1.0088 0.177 Uiso 1 1 calc R
C77 C 0.2343(6) 0.4968(10) 1.1884(9) 0.205(2) Uiso 1 1 d D
H77A H 0.2195 0.5001 1.2406 0.308 Uiso 1 1 calc R
H77B H 0.2365 0.4504 1.1734 0.308 Uiso 1 1 calc R
H77C H 0.2095 0.5203 1.1531 0.308 Uiso 1 1 calc R
C78 C 0.2932(6) 0.5276(11) 1.1854(6) 0.205(2) Uiso 1 1 d D
H78A H 0.2915 0.5741 1.2019 0.246 Uiso 1 1 calc R
H78B H 0.3187 0.5037 1.2204 0.246 Uiso 1 1 calc R
C79 C 0.3151(5) 0.5232(10) 1.1027(5) 0.205(2) Uiso 1 1 d D
H79A H 0.2916 0.5506 1.0685 0.246 Uiso 1 1 calc R
H79B H 0.3133 0.4772 1.0845 0.246 Uiso 1 1 calc R
C80 C 0.3760(5) 0.5478(10) 1.1011(7) 0.205(2) Uiso 1 1 d D
H80A H 0.3785 0.5919 1.1249 0.246 Uiso 1 1 calc R
H80B H 0.4003 0.5174 1.1304 0.246 Uiso 1 1 calc R
C81 C 0.3956(6) 0.5511(10) 1.0172(8) 0.205(2) Uiso 1 1 d D
H81A H 0.4338 0.5687 1.0151 0.308 Uiso 1 1 calc R
H81B H 0.3704 0.5799 0.9882 0.308 Uiso 1 1 calc R
H81C H 0.3949 0.5069 0.9949 0.308 Uiso 1 1 calc R
C82 C 0.6979(9) 0.7629(8) 1.1939(10) 0.205(2) Uiso 1 1 d D
H82A H 0.6835 0.7178 1.1906 0.308 Uiso 1 1 calc R
H82B H 0.6738 0.7887 1.2280 0.308 Uiso 1 1 calc R
H82C H 0.7361 0.7622 1.2143 0.308 Uiso 1 1 calc R
C83 C 0.6981(7) 0.7941(7) 1.1136(8) 0.205(2) Uiso 1 1 d D
H83A H 0.6602 0.7915 1.0907 0.246 Uiso 1 1 calc R
H83B H 0.7245 0.7703 1.0799 0.246 Uiso 1 1 calc R
C84 C 0.7162(5) 0.8666(6) 1.1212(10) 0.205(2) Uiso 1 1 d D
H84A H 0.7168 0.8877 1.0701 0.246 Uiso 1 1 calc R
H84B H 0.6892 0.8907 1.1539 0.246 Uiso 1 1 calc R
C85 C 0.7750(6) 0.8688(6) 1.1572(11) 0.205(2) Uiso 1 1 d D
H85A H 0.7998 0.8367 1.1315 0.246 Uiso 1 1 calc R
H85B H 0.7728 0.8572 1.2122 0.246 Uiso 1 1 calc R
C86 C 0.7986(7) 0.9387(8) 1.1479(12) 0.205(2) Uiso 1 1 d D
H86A H 0.8358 0.9411 1.1714 0.308 Uiso 1 1 calc R
H86B H 0.7736 0.9702 1.1730 0.308 Uiso 1 1 calc R
H86C H 0.8015 0.9494 1.0933 0.308 Uiso 1 1 calc R

loop_
_atom_site_aniso_label
_atom_site_aniso_U_11
_atom_site_aniso_U_22
_atom_site_aniso_U_33
_atom_site_aniso_U_23
_atom_site_aniso_U_13
_atom_site_aniso_U_12
Mn1 0.0449(3) 0.0328(3) 0.0370(3) -0.0039(3) -0.0147(3) 0.0021(3)
Mn2 0.0338(3) 0.0392(4) 0.0704(5) -0.0164(4) 0.0022(3) -0.0029(3)
O1 0.0420(16) 0.0361(16) 0.0374(16) -0.0050(13) -0.0080(12) 0.0030(12)
O2 0.0406(17) 0.0457(19) 0.085(3) -0.0208(19) 0.0070(16) 0.0012(15)
N1 0.062(3) 0.048(2) 0.042(2) -0.0062(19) -0.0213(19) 0.0049(19)
N2 0.053(2) 0.0380(19) 0.0303(17) 0.0022(15) -0.0025(16) -0.0071(16)
N3 0.066(3) 0.047(2) 0.051(2) 0.0006(19) -0.024(2) 0.012(2)
N4 0.0435(19) 0.041(2) 0.047(2) -0.0107(17) -0.0108(17) -0.0038(16)
N5 0.043(2) 0.047(2) 0.0258(17) -0.0038(15) -0.0047(14) 0.0084(16)
N6 0.071(3) 0.043(2) 0.056(3) 0.0041(19) -0.016(2) 0.018(2)
N7 0.0404(19) 0.037(2) 0.076(3) -0.018(2) 0.0049(19) -0.0024(15)
N8 0.049(2) 0.051(3) 0.058(3) -0.012(2) 0.0083(19) -0.0096(19)
N9 0.041(2) 0.057(3) 0.129(5) -0.036(3) 0.012(3) -0.003(2)
N10 0.0396(19) 0.0321(19) 0.057(2) -0.0116(17) -0.0095(17) 0.0009(15)
N11 0.133(6) 0.057(3) 0.067(3) -0.025(3) 0.032(4) -0.028(3)
N12 0.042(2) 0.057(3) 0.145(6) -0.028(3) -0.004(3) 0.007(2)
C1 0.079(4) 0.053(3) 0.034(2) 0.006(2) -0.015(2) -0.004(3)
C2 0.071(3) 0.045(3) 0.024(2) 0.0051(18) -0.011(2) -0.018(2)
C3 0.065(3) 0.073(4) 0.022(2) -0.005(2) 0.009(2) -0.025(3)
C4 0.051(3) 0.097(5) 0.037(3) -0.004(3) 0.012(2) -0.027(3)
C5 0.044(2) 0.078(3) 0.0244(19) -0.003(2) 0.0011(19) -0.020(2)
C6 0.045(2) 0.035(2) 0.033(2) 0.0039(16) -0.0034(16) -0.0055(17)
C7 0.040(2) 0.055(3) 0.034(2) -0.0112(19) -0.0110(17) 0.0059(19)
C8 0.065(4) 0.198(9) 0.040(3) -0.044(4) -0.019(3) 0.080(5)
C9 0.060(3) 0.146(7) 0.036(3) -0.035(3) -0.016(2) 0.041(4)
C12 0.077(4) 0.087(5) 0.049(3) -0.006(3) -0.035(3) 0.011(3)
C13 0.080(4) 0.061(4) 0.066(4) 0.008(3) -0.029(3) 0.014(3)
C14 0.110(6) 0.091(5) 0.060(4) 0.013(4) -0.021(4) 0.037(5)
C15 0.168(9) 0.082(6) 0.085(6) 0.013(4) -0.042(6) 0.059(6)
C16 0.121(6) 0.072(5) 0.076(5) 0.002(4) -0.029(4) 0.049(4)
C17 0.075(4) 0.049(3) 0.069(4) 0.004(3) -0.026(3) 0.020(3)
C18 0.058(3) 0.050(3) 0.060(3) 0.005(2) -0.004(2) 0.018(2)
C19 0.067(3) 0.044(3) 0.068(3) 0.000(3) 0.012(3) 0.013(2)
C20 0.065(4) 0.054(3) 0.084(4) -0.016(3) -0.015(3) 0.008(3)
C21 0.094(4) 0.047(3) 0.079(4) -0.006(3) 0.021(4) 0.000(3)
C22 0.082(4) 0.043(3) 0.066(3) -0.006(3) 0.014(3) 0.010(3)
C23 0.058(3) 0.054(3) 0.038(2) -0.011(2) -0.017(2) -0.004(2)
C24 0.044(2) 0.048(3) 0.048(3) -0.017(2) -0.016(2) 0.000(2)
C25 0.052(3) 0.048(3) 0.062(3) -0.022(2) -0.016(2) 0.000(2)
C26 0.042(2) 0.036(2) 0.062(3) -0.014(2) -0.009(2) 0.0005(18)
C27 0.045(2) 0.036(2) 0.075(3) -0.013(2) -0.005(2) -0.008(2)
C28 0.046(3) 0.040(2) 0.065(3) -0.007(2) 0.009(2) -0.003(2)
C29 0.052(3) 0.050(3) 0.059(3) -0.006(2) 0.007(2) -0.014(2)
C30 0.059(3) 0.059(3) 0.069(4) 0.002(3) -0.005(3) -0.005(3)
C31 0.082(5) 0.088(5) 0.077(5) -0.004(4) -0.011(4) -0.014(4)
C32 0.111(6) 0.093(6) 0.069(4) -0.021(4) 0.001(4) -0.036(5)
C33 0.089(5) 0.062(4) 0.069(4) -0.010(3) 0.020(4) -0.025(3)
C35 0.092(4) 0.057(3) 0.056(3) -0.016(3) 0.013(3) 0.009(3)
C36 0.083(5) 0.170(11) 0.110(8) -0.017(7) -0.006(5) 0.005(6)
C37 0.113(6) 0.059(4) 0.072(4) -0.019(3) 0.012(4) -0.017(4)
C38 0.164(9) 0.069(5) 0.063(4) -0.021(3) 0.007(5) 0.000(5)
C39 0.043(3) 0.049(3) 0.110(5) -0.026(3) 0.013(3) -0.014(2)
C40 0.045(3) 0.055(3) 0.144(7) -0.036(4) 0.014(4) -0.012(2)
C41 0.044(3) 0.086(5) 0.188(10) -0.060(6) 0.021(4) -0.013(3)
C42 0.046(3) 0.094(6) 0.235(12) -0.076(7) -0.003(5) -0.010(4)
C43 0.039(3) 0.091(6) 0.203(11) -0.054(6) 0.001(4) -0.002(3)
C44 0.043(3) 0.080(4) 0.113(6) -0.035(4) 0.008(3) 0.002(3)
C45 0.051(3) 0.082(5) 0.116(6) -0.025(4) -0.013(4) 0.013(3)
C46 0.074(4) 0.065(4) 0.188(10) -0.018(6) -0.055(6) 0.012(4)
C47 0.100(6) 0.075(5) 0.237(14) -0.029(7) -0.080(8) 0.033(5)
C48 0.111(8) 0.103(8) 0.242(17) 0.047(10) -0.028(10) -0.003(6)
C49 0.154(10) 0.141(10) 0.255(17) -0.120(11) -0.107(11) 0.099(9)
C50 0.038(2) 0.038(2) 0.092(4) 0.010(3) -0.008(3) -0.0082(18)
C51 0.067(4) 0.091(5) 0.090(5) 0.052(4) 0.005(4) 0.005(3)
C52 0.077(5) 0.117(7) 0.116(7) 0.063(6) -0.015(4) -0.028(5)
C53 0.089(5) 0.044(3) 0.135(7) 0.031(4) -0.077(6) -0.021(3)
C54 0.082(5) 0.052(4) 0.139(8) -0.016(4) -0.064(5) -0.002(4)
C55 0.054(3) 0.043(3) 0.132(6) -0.024(4) -0.042(4) 0.003(2)
C56 0.041(2) 0.037(2) 0.050(3) 0.0018(19) 0.0071(19) 0.0002(18)
C57 0.065(3) 0.045(2) 0.039(2) 0.008(2) 0.002(2) 0.012(2)
C58 0.085(4) 0.043(3) 0.041(3) -0.001(2) -0.025(3) 0.015(2)
C59 0.063(3) 0.030(2) 0.066(3) -0.001(2) -0.026(3) 0.003(2)
C60 0.066(3) 0.054(3) 0.045(3) 0.012(2) 0.002(2) -0.021(2)
C61 0.059(3) 0.051(3) 0.034(2) -0.007(2) 0.011(2) -0.018(2)
C62 0.056(3) 0.038(3) 0.100(5) -0.009(3) 0.040(3) -0.008(2)
C63 0.049(3) 0.073(4) 0.139(7) -0.049(4) 0.035(4) -0.020(3)
C64 0.048(3) 0.115(6) 0.167(8) -0.068(6) 0.060(5) -0.025(4)
C65 0.082(5) 0.103(6) 0.124(7) -0.048(5) 0.061(5) -0.024(4)
C66 0.075(4) 0.060(4) 0.073(4) -0.009(3) 0.035(3) -0.001(3)
C67 0.052(3) 0.039(3) 0.067(3) -0.001(2) 0.021(2) -0.006(2)
C68 0.045(2) 0.037(2) 0.043(2) -0.0005(18) 0.0135(19) -0.0015(18)
C69 0.045(3) 0.039(3) 0.067(3) 0.000(2) 0.010(2) 0.000(2)
C70 0.053(3) 0.052(3) 0.093(4) -0.009(3) 0.019(3) -0.015(2)

loop_
_atom_type_symbol
_atom_type_description
_atom_type_scat_dispersion_real
_atom_type_scat_dispersion_imag
_atom_type_scat_source
C C 0.0033 0.0016 'International Tables Vol C Tables 4.2.6.8 and 6.1.1.4'
H H 0.0000 0.0000 'International Tables Vol C Tables 4.2.6.8 and 6.1.1.4'
B B 0.0013 0.0007 'International Tables Vol C Tables 4.2.6.8 and 6.1.1.4'
N N 0.0061 0.0033 'International Tables Vol C Tables 4.2.6.8 and 6.1.1.4'
O O 0.0106 0.0060 'International Tables Vol C Tables 4.2.6.8 and 6.1.1.4'
Mn Mn 0.3368 0.7283 'International Tables Vol C Tables 4.2.6.8 and 6.1.1.4'

loop_
_geom_angle_atom_site_label_1
_geom_angle_atom_site_label_2
_geom_angle_atom_site_label_3
_geom_angle
O1 Mn1 N4 111.20(15)
O1 Mn1 N3 101.67(15)
N4 Mn1 N3 112.52(17)
O1 Mn1 N2 100.60(13)
N4 Mn1 N2 114.75(15)
N3 Mn1 N2 114.56(18)
O1 Mn1 N1 174.00(16)
N4 Mn1 N1 74.57(17)
N3 Mn1 N1 76.94(17)
N2 Mn1 N1 74.98(15)
O2 Mn2 N10 113.07(16)
O2 Mn2 N8 102.03(17)
N10 Mn2 N8 114.23(15)
O2 Mn2 N9 99.19(16)
N10 Mn2 N9 115.2(2)
N8 Mn2 N9 111.3(2)
O2 Mn2 N7 172.13(16)
N10 Mn2 N7 74.46(16)
N8 Mn2 N7 75.94(17)
N9 Mn2 N7 74.84(16)
C1 N1 C12 113.3(5)
C1 N1 C23 112.9(5)
C12 N1 C23 110.8(4)
C1 N1 Mn1 106.2(3)
C12 N1 Mn1 104.6(4)
C23 N1 Mn1 108.5(3)
C6 N2 C2 118.2(4)
C6 N2 Mn1 124.6(3)
C2 N2 Mn1 115.7(3)
C17 N3 C13 120.0(5)
C17 N3 Mn1 125.4(3)
C13 N3 Mn1 114.4(4)
N10 N4 C24 108.6(4)
N10 N4 Mn1 133.6(3)
C24 N4 Mn1 117.7(3)
C6 N5 C7 122.6(4)
C17 N6 C18 127.3(4)
C39 N7 C28 112.0(5)
C39 N7 C27 110.9(4)
C28 N7 C27 112.4(4)
C39 N7 Mn2 108.3(3)
C28 N7 Mn2 104.1(3)
C27 N7 Mn2 108.8(3)
C33 N8 C29 118.8(6)
C33 N8 Mn2 125.9(5)
C29 N8 Mn2 115.0(4)
C40 N9 C44 118.0(5)
C40 N9 Mn2 115.5(4)
C44 N9 Mn2 125.3(4)
C26 N10 N4 108.3(4)
C26 N10 Mn2 116.5(3)
N4 N10 Mn2 132.5(3)
C33 N11 C34 132.2(7)
C44 N12 C45 121.8(5)
N1 C1 C2 111.2(4)
C3 C2 N2 123.6(5)
C3 C2 C1 122.5(5)
N2 C2 C1 113.9(5)
C2 C3 C4 118.3(4)
C5 C4 C3 119.9(5)
C4 C5 C6 119.7(5)
N5 C6 N2 117.3(4)
N5 C6 C5 122.7(4)
N2 C6 C5 120.0(4)
C8 C7 N5 116.9(4)
C10 C8 C7 129.4(8)
C10 C8 C9 117.4(8)
C7 C8 C9 107.8(4)
C10 C8 C11 89.8(9)
C7 C8 C11 101.4(7)
C9 C8 C11 103.0(8)
N1 C12 C13 112.5(5)
N3 C13 C14 121.7(7)
N3 C13 C12 117.0(5)
C14 C13 C12 121.3(6)
C15 C14 C13 117.7(7)
C16 C15 C14 122.1(6)
C15 C16 C17 119.0(7)
N3 C17 N6 116.9(4)
N3 C17 C16 119.3(6)
N6 C17 C16 123.7(6)
N6 C18 C19 114.4(5)
C18 C19 C20 110.6(4)
C18 C19 C21 110.0(6)
C20 C19 C21 110.6(6)
C18 C19 C22 109.1(5)
C20 C19 C22 108.4(6)
C21 C19 C22 108.1(5)
C24 C23 N1 109.9(4)
N4 C24 C25 108.3(5)
N4 C24 C23 119.7(4)
C25 C24 C23 132.0(5)
C26 C25 C24 105.1(4)
N10 C26 C25 109.7(5)
N10 C26 C27 118.6(5)
C25 C26 C27 131.6(5)
N7 C27 C26 110.1(4)
N7 C28 C29 113.2(4)
N8 C29 C30 121.3(5)
N8 C29 C28 114.9(5)
C30 C29 C28 123.8(5)
C31 C30 C29 119.5(6)
C32 C31 C30 120.3(8)
C31 C32 C33 119.4(7)
N11 C33 N8 115.6(7)
N11 C33 C32 123.7(7)
N8 C33 C32 120.7(7)
C35 C34 N11 115.3(7)
C34 C35 C38 118.4(8)
C34 C35 C37 115.3(7)
C38 C35 C37 115.3(6)
C34 C35 C36 106.0(7)
C38 C35 C36 97.4(7)
C37 C35 C36 100.1(7)
N7 C39 C40 108.4(5)
N9 C40 C41 122.3(7)
N9 C40 C39 116.6(5)
C41 C40 C39 121.1(6)
C42 C41 C40 117.4(7)
C43 C42 C41 122.4(7)
C42 C43 C44 118.9(8)
N12 C44 N9 116.0(5)
N12 C44 C43 123.0(7)
N9 C44 C43 121.0(7)
N12 C45 C46 113.4(6)
C49 C46 C45 123.1(10)
C49 C46 C47 111.4(9)
C45 C46 C47 106.3(6)
C49 C46 C48 100.6(11)
C45 C46 C48 102.0(9)
C47 C46 C48 113.0(10)
C62 B1 C68 108.5(4)
C62 B1 C56 110.3(4)
C68 B1 C56 109.3(4)
C62 B1 C50 110.4(4)
C68 B1 C50 108.8(4)
C56 B1 C50 109.4(4)
C51 C50 C55 115.6(7)
C51 C50 B1 122.3(5)
C55 C50 B1 122.1(6)
C50 C51 C52 121.7(7)
C53 C52 C51 118.9(9)
C54 C53 C52 120.2(7)
C55 C54 C53 120.3(7)
C54 C55 C50 123.2(9)
C61 C56 C57 114.7(4)
C61 C56 B1 122.6(4)
C57 C56 B1 122.5(4)
C58 C57 C56 122.2(5)
C59 C58 C57 120.9(5)
C58 C59 C60 118.3(5)
C59 C60 C61 120.9(5)
C56 C61 C60 123.1(5)
C67 C62 C63 113.4(6)
C67 C62 B1 124.8(5)
C63 C62 B1 121.8(6)
C64 C63 C62 124.5(7)
C65 C64 C63 120.0(6)
C64 C65 C66 118.8(6)
C67 C66 C65 118.6(7)
C62 C67 C66 124.5(6)
C69 C68 C73 116.3(5)
C69 C68 B1 121.7(4)
C73 C68 B1 121.9(4)
C70 C69 C68 122.7(5)
C69 C70 C71 120.5(5)
C72 C71 C70 118.1(6)
C71 C72 C73 120.9(5)
C68 C73 C72 121.5(5)
O3 C75 C74 120.7(9)
O3 C75 C76 120.2(8)
C74 C75 C76 118.8(9)
C79 C78 C77 108.5(2)
C78 C79 C80 108.6(2)
C81 C80 C79 108.5(2)
C82 C83 C84 108.5(2)
C85 C84 C83 108.6(2)
C84 C85 C86 108.6(2)

loop_
_geom_bond_atom_site_label_1
_geom_bond_atom_site_label_2
_geom_bond_distance
Mn1 O1 2.003(3)
Mn1 N4 2.128(4)
Mn1 N3 2.204(4)
Mn1 N2 2.234(4)
Mn1 N1 2.330(4)
Mn2 O2 2.006(4)
Mn2 N10 2.137(4)
Mn2 N8 2.207(5)
Mn2 N9 2.230(5)
Mn2 N7 2.285(4)
N1 C1 1.442(8)
N1 C12 1.473(7)
N1 C23 1.483(8)
N2 C6 1.351(6)
N2 C2 1.360(6)
N3 C17 1.352(8)
N3 C13 1.362(8)
N4 N10 1.346(6)
N4 C24 1.356(6)
N5 C6 1.340(6)
N5 C7 1.463(5)
N6 C17 1.357(8)
N6 C18 1.447(7)
N7 C39 1.468(7)
N7 C28 1.473(7)
N7 C27 1.476(8)
N8 C33 1.366(8)
N8 C29 1.369(7)
N9 C40 1.335(8)
N9 C44 1.377(9)
N10 C26 1.340(6)
N11 C33 1.352(10)
N11 C34 1.512(11)
N12 C44 1.353(9)
N12 C45 1.460(8)
C1 C2 1.523(7)
C2 C3 1.352(8)
C3 C4 1.378(8)
C4 C5 1.361(7)
C5 C6 1.408(7)
C7 C8 1.461(7)
C8 C10 1.315(14)
C8 C9 1.530(7)
C8 C11 1.759(16)
C12 C13 1.506(10)
C13 C14 1.396(9)
C14 C15 1.373(12)
C15 C16 1.347(12)
C16 C17 1.437(8)
C18 C19 1.513(9)
C19 C20 1.526(8)
C19 C21 1.526(9)
C19 C22 1.532(8)
C23 C24 1.475(8)
C24 C25 1.395(8)
C25 C26 1.377(9)
C26 C27 1.503(8)
C28 C29 1.483(8)
C29 C30 1.380(9)
C30 C31 1.372(10)
C31 C32 1.366(12)
C32 C33 1.398(12)
C34 C35 1.393(12)
C35 C38 1.448(9)
C35 C37 1.506(10)
C35 C36 1.682(13)
C39 C40 1.531(9)
C40 C41 1.416(9)
C41 C42 1.359(13)
C42 C43 1.333(12)
C43 C44 1.404(9)
C45 C46 1.481(11)
C46 C49 1.398(15)
C46 C47 1.547(11)
C46 C48 1.559(18)
B1 C62 1.640(8)
B1 C68 1.641(7)
B1 C56 1.655(7)
B1 C50 1.665(8)
C50 C51 1.359(10)
C50 C55 1.403(7)
C51 C52 1.405(10)
C52 C53 1.370(13)
C53 C54 1.340(13)
C54 C55 1.337(12)
C56 C61 1.380(7)
C56 C57 1.405(8)
C57 C58 1.401(8)
C58 C59 1.363(8)
C59 C60 1.369(8)
C60 C61 1.391(7)
C62 C67 1.365(9)
C62 C63 1.405(8)
C63 C64 1.364(10)
C64 C65 1.356(13)
C65 C66 1.408(11)
C66 C67 1.390(8)
C68 C69 1.385(7)
C68 C73 1.394(7)
C69 C70 1.378(9)
C70 C71 1.393(9)
C71 C72 1.374(8)
C72 C73 1.399(8)
O3 C75 1.220(10)
C74 C75 1.477(15)
C75 C76 1.487(14)
C77 C78 1.541(2)
C78 C79 1.539(2)
C79 C80 1.540(2)
C80 C81 1.539(2)
C82 C83 1.540(2)
C83 C84 1.541(2)
C84 C85 1.539(2)
C85 C86 1.540(2)
